data_1512426
loop_
_publ_author_name
'Taoxiang Sun'
'Zheming Wang'
'Xinghai Shen'

_publ_section_title
;
 Crystallization of cesium complex containing
 bis(2-propyloxy)calix[4]crown-6 and bis[(trifluoromethyl)sulfonyl]imide
;
_journal_name_full
;
Inorganica Chimica Acta
;
_journal_page_first 8
_journal_page_last 11
_journal_paper_doi 10.1016/j.ica.2012.04.005
_journal_volume 390
_journal_year 2012
_chemical_formula_sum 'C46 H54 Cs F6 N O12 S2'
_chemical_formula_weight 1123.93
_chemical_name_systematic
; 
 ? 
;
_space_group_IT_number 2
_symmetry_cell_setting triclinic
_symmetry_space_group_name_Hall '-P 1'
_symmetry_space_group_name_H-M 'P -1'
_atom_sites_solution_hydrogens geom
_atom_sites_solution_primary direct
_atom_sites_solution_secondary difmap
_audit_creation_method SHELXL-97
_cell_angle_alpha 86.2114(8)
_cell_angle_beta 87.9841(7)
_cell_angle_gamma 89.4630(10)
_cell_formula_units_Z 2
_cell_length_a 10.6429(2)
_cell_length_b 13.5876(3)
_cell_length_c 17.5651(4)
_cell_measurement_reflns_used 19201
_cell_measurement_temperature 293(2)
_cell_measurement_theta_max 25.028
_cell_measurement_theta_min 3.395
_cell_volume 2532.93(9)
_computing_cell_refinement 'HKL Scalepack (Otwinowski & Minor, 1997)'
_computing_data_collection 'KappaCCD (Nonius B. V., 1998)'
_computing_data_reduction 'HKL Denzo (Otwinowski & Minor, 1997) & maXus (Mackay et al., 1998)'
_computing_molecular_graphics 'Bruker SHELXTL V5.1 (Sheldrick, 1998)'
_computing_publication_material 'SHELXL-97 (Sheldrick, 1997)'
_computing_structure_refinement 'SHELXL-97 (Sheldrick, 1997)'
_computing_structure_solution 'SHELXS-97 (Sheldrick, 1997)'
_diffrn_ambient_temperature 293(2)
_diffrn_detector_area_resol_mean 9
_diffrn_measured_fraction_theta_full 0.988
_diffrn_measured_fraction_theta_max 0.988
_diffrn_measurement_device_type 'NONIUS KappaCCD'
_diffrn_measurement_method CCD
_diffrn_radiation_monochromator graphite
_diffrn_radiation_source 'fine-focus sealed tube'
_diffrn_radiation_type MoK\a
_diffrn_radiation_wavelength 0.71073
_diffrn_reflns_av_R_equivalents 0.0558
_diffrn_reflns_av_sigmaI/netI 0.0844
_diffrn_reflns_limit_h_max 12
_diffrn_reflns_limit_h_min -12
_diffrn_reflns_limit_k_max 16
_diffrn_reflns_limit_k_min -16
_diffrn_reflns_limit_l_max 20
_diffrn_reflns_limit_l_min -20
_diffrn_reflns_number 33523
_diffrn_reflns_theta_full 25.11
_diffrn_reflns_theta_max 25.11
_diffrn_reflns_theta_min 3.47
_exptl_absorpt_coefficient_mu 0.894
_exptl_absorpt_correction_T_max 0.942
_exptl_absorpt_correction_T_min 0.877
_exptl_absorpt_correction_type multi-scan
_exptl_absorpt_process_details
;
multi-scan from symmetry-related measurements 
 Sortav (Blessing 1995, 1997)
;
_exptl_crystal_colour colorless
_exptl_crystal_density_diffrn 1.474
_exptl_crystal_density_method 'not measured'
_exptl_crystal_description plate
_exptl_crystal_F_000 1148
_exptl_crystal_size_max 0.22
_exptl_crystal_size_mid 0.15
_exptl_crystal_size_min 0.07
_refine_diff_density_max 0.497
_refine_diff_density_min -0.417
_refine_diff_density_rms 0.060
_refine_ls_extinction_coef 0.0015(5)
_refine_ls_extinction_expression Fc^*^=kFc[1+0.001xFc^2^\l^3^/sin(2\q)]^-1/4^
_refine_ls_extinction_method SHELXL
_refine_ls_goodness_of_fit_ref 0.960
_refine_ls_hydrogen_treatment constr
_refine_ls_matrix_type full
_refine_ls_number_parameters 642
_refine_ls_number_reflns 8940
_refine_ls_number_restraints 120
_refine_ls_restrained_S_all 0.964
_refine_ls_R_factor_all 0.1034
_refine_ls_R_factor_gt 0.0476
_refine_ls_shift/su_max 0.001
_refine_ls_shift/su_mean 0.000
_refine_ls_structure_factor_coef Fsqd
_refine_ls_weighting_details 'calc w=1/[\s^2^(Fo^2^)+(0.0690P)^2^+0.0000P] where P=(Fo^2^+2Fc^2^)/3'
_refine_ls_weighting_scheme calc
_refine_ls_wR_factor_gt 0.1121
_refine_ls_wR_factor_ref 0.1263
_reflns_number_gt 5142
_reflns_number_total 8940
_reflns_threshold_expression >2sigma(I)
_cod_data_source_file ICA-2012_390-8-11.cif
_cod_data_source_block 10aug27b
_cod_database_code 1512426

loop_
_symmetry_equiv_pos_as_xyz
'x, y, z'
'-x, -y, -z'

loop_
_atom_site_label
_atom_site_type_symbol
_atom_site_fract_x
_atom_site_fract_y
_atom_site_fract_z
_atom_site_U_iso_or_equiv
_atom_site_adp_type
_atom_site_occupancy
_atom_site_symmetry_multiplicity
_atom_site_calc_flag
_atom_site_refinement_flags
_atom_site_disorder_assembly
_atom_site_disorder_group
Cs1 Cs 0.26438(3) 0.69022(2) 0.237508(16) 0.06594(17) Uani 1 1 d . A 1
O1 O 0.3907(2) 0.5447(2) 0.35800(15) 0.0550(7) Uani 1 1 d . . .
O2 O 0.3604(4) 0.7398(3) 0.4016(2) 0.0975(12) Uani 1 1 d . . .
O3 O 0.1964(5) 0.8856(3) 0.3315(3) 0.1181(14) Uani 1 1 d . . .
O4 O 0.1962(5) 0.9057(3) 0.1680(3) 0.1165(14) Uani 1 1 d . . .
O5 O 0.1701(5) 0.7454(3) 0.0719(2) 0.1013(12) Uani 1 1 d . . .
O6 O 0.1074(3) 0.5535(2) 0.13229(15) 0.0603(8) Uani 1 1 d . . .
O7 O 0.4050(3) 0.3358(3) 0.18047(18) 0.0711(9) Uani 1 1 d . . .
O8 O 0.0521(3) 0.3701(2) 0.33400(16) 0.0615(8) Uani 1 1 d . . .
C1 C 0.4686(5) 0.5883(4) 0.4124(3) 0.0834(15) Uani 1 1 d . A 2
H1A H 0.5517 0.5584 0.4107 0.100 Uiso 1 1 calc R A 2
H1B H 0.4323 0.5754 0.4635 0.100 Uiso 1 1 calc R A 2
C2 C 0.4794(6) 0.6955(5) 0.3955(3) 0.0995(19) Uani 1 1 d . A 2
H2A H 0.5351 0.7228 0.4310 0.119 Uiso 1 1 calc R A 2
H2B H 0.5149 0.7088 0.3442 0.119 Uiso 1 1 calc R A 2
C3 C 0.3650(8) 0.8447(6) 0.4108(5) 0.136(3) Uani 1 1 d . A 2
H3A H 0.3975 0.8564 0.4603 0.164 Uiso 1 1 calc R A 2
H3B H 0.4207 0.8760 0.3717 0.164 Uiso 1 1 calc R A 2
C4 C 0.2433(11) 0.8855(6) 0.4048(5) 0.166(4) Uani 1 1 d . A 2
H4A H 0.1866 0.8485 0.4402 0.200 Uiso 1 1 calc R A 2
H4B H 0.2448 0.9529 0.4200 0.200 Uiso 1 1 calc R A 2
C5 C 0.2227(9) 0.9712(5) 0.2858(4) 0.136(3) Uani 1 1 d . A 2
H5A H 0.3118 0.9736 0.2722 0.164 Uiso 1 1 calc R A 2
H5B H 0.2013 1.0286 0.3137 0.164 Uiso 1 1 calc R A 2
C6 C 0.1508(8) 0.9725(5) 0.2173(5) 0.135(3) Uani 1 1 d . A 2
H6A H 0.0637 0.9575 0.2311 0.162 Uiso 1 1 calc R A 2
H6B H 0.1535 1.0381 0.1919 0.162 Uiso 1 1 calc R A 2
C7 C 0.1351(9) 0.9160(5) 0.0957(5) 0.142(3) Uani 1 1 d . A 2
H7A H 0.0456 0.9048 0.1038 0.170 Uiso 1 1 calc R A 2
H7B H 0.1467 0.9825 0.0731 0.170 Uiso 1 1 calc R A 2
C8 C 0.1868(8) 0.8465(6) 0.0451(4) 0.136(3) Uani 1 1 d . A 2
H8A H 0.2760 0.8590 0.0371 0.163 Uiso 1 1 calc R A 2
H8B H 0.1479 0.8572 -0.0039 0.163 Uiso 1 1 calc R A 2
C9 C 0.0458(6) 0.7140(5) 0.0809(4) 0.0997(19) Uani 1 1 d . A 2
H9A H -0.0051 0.7489 0.0430 0.120 Uiso 1 1 calc R A 2
H9B H 0.0125 0.7285 0.1311 0.120 Uiso 1 1 calc R A 2
C10 C 0.0406(5) 0.6055(4) 0.0719(3) 0.0867(16) Uani 1 1 d . A 2
H10A H -0.0463 0.5843 0.0736 0.104 Uiso 1 1 calc R A 2
H10B H 0.0782 0.5907 0.0228 0.104 Uiso 1 1 calc R A 2
C11 C 0.0894(4) 0.4517(4) 0.1330(2) 0.0550(11) Uani 1 1 d . A 2
C12 C -0.0116(4) 0.4107(4) 0.1738(3) 0.0634(12) Uani 1 1 d . A 2
C13 C -0.0338(5) 0.3103(5) 0.1696(3) 0.0802(15) Uani 1 1 d . A 2
H13 H -0.1024 0.2813 0.1963 0.096 Uiso 1 1 calc R A 2
C14 C 0.0443(6) 0.2541(4) 0.1265(3) 0.0867(16) Uani 1 1 d . A 2
H14 H 0.0277 0.1876 0.1227 0.104 Uiso 1 1 calc R A 2
C15 C 0.1464(6) 0.2960(4) 0.0894(3) 0.0767(15) Uani 1 1 d . A 2
H15 H 0.2002 0.2564 0.0616 0.092 Uiso 1 1 calc R A 2
C16 C 0.1731(4) 0.3940(4) 0.0913(2) 0.0622(12) Uani 1 1 d . A 2
C17 C 0.2873(5) 0.4395(4) 0.0495(3) 0.0755(14) Uani 1 1 d . A 2
H17A H 0.2586 0.4913 0.0134 0.091 Uiso 1 1 calc R A 2
H17B H 0.3281 0.3894 0.0202 0.091 Uiso 1 1 calc R A 2
C18 C 0.3856(4) 0.4830(4) 0.0985(3) 0.0642(13) Uani 1 1 d . A 2
C19 C 0.4258(5) 0.5780(5) 0.0798(3) 0.0759(14) Uani 1 1 d . A 2
H19 H 0.3927 0.6134 0.0379 0.091 Uiso 1 1 calc R A 2
C20 C 0.5135(5) 0.6214(4) 0.1217(3) 0.0831(16) Uani 1 1 d . A 2
H20 H 0.5431 0.6841 0.1065 0.100 Uiso 1 1 calc R A 2
C21 C 0.5575(4) 0.5718(5) 0.1864(3) 0.0761(14) Uani 1 1 d . A 2
H21 H 0.6145 0.6028 0.2157 0.091 Uiso 1 1 calc R A 2
C22 C 0.5190(4) 0.4768(4) 0.2088(3) 0.0671(13) Uani 1 1 d . A 2
C23 C 0.4370(4) 0.4311(4) 0.1611(3) 0.0622(12) Uani 1 1 d . A 2
C24 C 0.5692(4) 0.4255(4) 0.2796(3) 0.0782(15) Uani 1 1 d . A 2
H24A H 0.6204 0.4719 0.3043 0.094 Uiso 1 1 calc R A 2
H24B H 0.6241 0.3723 0.2646 0.094 Uiso 1 1 calc R A 2
C25 C 0.4726(4) 0.3829(4) 0.3381(3) 0.0654(13) Uani 1 1 d . A 2
C26 C 0.3843(4) 0.4431(3) 0.3726(2) 0.0535(11) Uani 1 1 d . A 2
C27 C 0.2888(4) 0.4042(4) 0.4215(2) 0.0546(11) Uani 1 1 d . A 2
C28 C 0.2927(5) 0.3044(4) 0.4418(3) 0.0740(14) Uani 1 1 d . A 2
H28 H 0.2323 0.2776 0.4765 0.089 Uiso 1 1 calc R A 2
C29 C 0.3830(6) 0.2439(4) 0.4124(4) 0.0870(16) Uani 1 1 d . A 2
H29 H 0.3850 0.1772 0.4282 0.104 Uiso 1 1 calc R A 2
C30 C 0.4703(5) 0.2819(4) 0.3596(4) 0.0839(16) Uani 1 1 d . A 2
H30 H 0.5288 0.2400 0.3377 0.101 Uiso 1 1 calc R A 2
C31 C 0.1864(4) 0.4694(4) 0.4535(2) 0.0666(13) Uani 1 1 d . A 2
H31A H 0.2262 0.5206 0.4800 0.080 Uiso 1 1 calc R A 2
H31B H 0.1367 0.4298 0.4912 0.080 Uiso 1 1 calc R A 2
C32 C 0.0976(4) 0.5187(4) 0.3969(2) 0.0582(12) Uani 1 1 d . A 2
C33 C 0.0365(4) 0.4705(4) 0.3407(3) 0.0584(12) Uani 1 1 d . A 2
C34 C -0.0387(4) 0.5215(4) 0.2874(3) 0.0651(13) Uani 1 1 d . A 2
C35 C -0.0596(5) 0.6201(5) 0.2953(3) 0.0838(16) Uani 1 1 d . A 2
H35 H -0.1112 0.6553 0.2614 0.101 Uiso 1 1 calc R A 2
C36 C -0.0063(6) 0.6677(4) 0.3520(4) 0.0907(18) Uani 1 1 d . A 2
H36 H -0.0241 0.7340 0.3575 0.109 Uiso 1 1 calc R A 2
C37 C 0.0737(5) 0.6179(4) 0.4009(3) 0.0758(14) Uani 1 1 d . A 2
H37 H 0.1127 0.6521 0.4375 0.091 Uiso 1 1 calc R A 2
C38 C -0.0980(4) 0.4718(4) 0.2235(3) 0.0793(15) Uani 1 1 d . A 2
H38A H -0.1376 0.5223 0.1906 0.095 Uiso 1 1 calc R A 2
H38B H -0.1641 0.4291 0.2456 0.095 Uiso 1 1 calc R A 2
C39 C 0.4649(7) 0.2617(5) 0.1372(6) 0.149(3) Uani 1 1 d . A 2
H39 H 0.4299 0.2724 0.0864 0.179 Uiso 1 1 calc R A 2
C40 C 0.5965(7) 0.2650(6) 0.1230(4) 0.138(3) Uani 1 1 d . A 2
H40A H 0.6194 0.3290 0.1005 0.207 Uiso 1 1 calc R A 2
H40B H 0.6210 0.2156 0.0886 0.207 Uiso 1 1 calc R A 2
H40C H 0.6386 0.2528 0.1702 0.207 Uiso 1 1 calc R A 2
C41 C 0.4060(7) 0.1650(5) 0.1694(5) 0.151(3) Uani 1 1 d . A 2
H41A H 0.3164 0.1731 0.1741 0.226 Uiso 1 1 calc R A 2
H41B H 0.4388 0.1473 0.2186 0.226 Uiso 1 1 calc R A 2
H41C H 0.4257 0.1139 0.1356 0.226 Uiso 1 1 calc R A 2
C42 C -0.0121(5) 0.3040(4) 0.3912(3) 0.0819(15) Uani 1 1 d . A 2
H42 H 0.0171 0.3172 0.4418 0.098 Uiso 1 1 calc R A 2
C43 C 0.0299(6) 0.2013(4) 0.3727(4) 0.110(2) Uani 1 1 d . A 2
H43A H 0.1198 0.1966 0.3743 0.165 Uiso 1 1 calc R A 2
H43B H 0.0039 0.1885 0.3225 0.165 Uiso 1 1 calc R A 2
H43C H -0.0074 0.1538 0.4094 0.165 Uiso 1 1 calc R A 2
C44 C -0.1531(5) 0.3164(5) 0.3910(3) 0.0946(17) Uani 1 1 d . A 2
H44A H -0.1753 0.3821 0.4036 0.142 Uiso 1 1 calc R A 2
H44B H -0.1913 0.2698 0.4280 0.142 Uiso 1 1 calc R A 2
H44C H -0.1823 0.3052 0.3412 0.142 Uiso 1 1 calc R A 2
S1 S 0.6695(4) 0.86612(16) 0.19756(13) 0.1545(10) Uani 1 1 d U . .
S2 S 0.7240(2) 1.01872(16) 0.28679(14) 0.1344(7) Uani 1 1 d U . .
O9 O 0.5380(9) 0.8319(5) 0.2109(4) 0.219(3) Uani 1 1 d U A .
O10 O 0.7519(9) 0.7915(6) 0.1950(6) 0.292(5) Uani 1 1 d U . .
O11 O 0.7745(19) 1.1010(9) 0.2710(9) 0.217(9) Uani 0.60 1 d PU B 1
O12 O 0.5740(11) 1.0199(9) 0.2983(10) 0.228(6) Uani 0.60 1 d PU B 1
N1 N 0.7648(11) 0.9384(12) 0.2229(9) 0.127(6) Uani 0.40 1 d PU B 1
O13 O 0.694(3) 1.1156(16) 0.3093(18) 0.30(2) Uani 0.40 1 d PU B 2
O14 O 0.8557(11) 0.9964(19) 0.2548(10) 0.212(8) Uani 0.40 1 d PU B 2
N2 N 0.6423(10) 0.9553(8) 0.2519(7) 0.136(4) Uani 0.60 1 d PU B 2
C45 C 0.6571(13) 0.9164(6) 0.1037(5) 0.179(5) Uani 1 1 d DU B .
F1 F 0.7694(9) 0.9561(8) 0.0815(6) 0.359(7) Uani 1 1 d DU . .
F2 F 0.6466(9) 0.8565(5) 0.0559(3) 0.270(4) Uani 1 1 d DU . .
F3 F 0.5953(9) 0.9879(6) 0.0897(3) 0.248(4) Uani 1 1 d DU . .
C46 C 0.7525(10) 0.9584(8) 0.3758(5) 0.148(3) Uani 1 1 d DU B .
F4 F 0.7271(7) 0.8723(5) 0.3896(4) 0.230(3) Uani 1 1 d DU . .
F5 F 0.8665(8) 0.9648(7) 0.3899(6) 0.340(7) Uani 1 1 d DU . .
F6 F 0.7034(14) 1.0036(8) 0.4261(4) 0.415(9) Uani 1 1 d DU . .

loop_
_atom_site_aniso_label
_atom_site_aniso_U_11
_atom_site_aniso_U_22
_atom_site_aniso_U_33
_atom_site_aniso_U_23
_atom_site_aniso_U_13
_atom_site_aniso_U_12
Cs1 0.0719(2) 0.0754(3) 0.0503(2) -0.00183(14) -0.00541(13) 0.00920(16)
O1 0.0544(17) 0.064(2) 0.0469(17) 0.0044(15) -0.0138(13) -0.0046(15)
O2 0.127(3) 0.070(3) 0.098(3) -0.020(2) -0.029(2) -0.010(2)
O3 0.178(4) 0.072(3) 0.104(4) -0.010(3) 0.001(3) 0.010(3)
O4 0.177(4) 0.078(3) 0.094(3) 0.005(2) -0.013(3) 0.013(3)
O5 0.130(4) 0.088(3) 0.083(3) 0.027(2) -0.015(2) -0.007(3)
O6 0.0682(19) 0.068(2) 0.0449(17) 0.0004(15) -0.0174(14) 0.0004(16)
O7 0.064(2) 0.070(2) 0.078(2) 0.0005(19) -0.0015(16) 0.0030(19)
O8 0.0558(18) 0.073(2) 0.0560(19) -0.0090(17) 0.0001(14) 0.0001(17)
C1 0.082(4) 0.090(4) 0.080(4) 0.009(3) -0.039(3) -0.017(3)
C2 0.112(5) 0.099(5) 0.090(4) -0.003(4) -0.042(4) -0.033(4)
C3 0.164(7) 0.108(6) 0.147(7) -0.053(5) -0.057(6) 0.000(5)
C4 0.284(12) 0.109(6) 0.110(7) -0.041(5) -0.022(7) 0.049(7)
C5 0.227(9) 0.080(5) 0.103(6) -0.018(4) -0.015(6) 0.022(5)
C6 0.184(8) 0.083(5) 0.137(7) 0.010(5) -0.023(6) 0.029(5)
C7 0.223(9) 0.088(5) 0.111(6) 0.025(5) -0.018(6) 0.020(5)
C8 0.210(8) 0.104(6) 0.090(5) 0.031(5) -0.007(5) -0.004(6)
C9 0.103(5) 0.104(5) 0.090(4) 0.020(4) -0.030(4) 0.016(4)
C10 0.109(4) 0.075(4) 0.077(4) 0.006(3) -0.042(3) 0.009(3)
C11 0.055(3) 0.064(3) 0.047(3) -0.003(2) -0.016(2) -0.003(3)
C12 0.051(3) 0.085(4) 0.055(3) -0.002(3) -0.015(2) -0.012(3)
C13 0.063(3) 0.102(5) 0.075(4) 0.008(3) -0.025(3) -0.028(3)
C14 0.102(4) 0.078(4) 0.083(4) -0.004(3) -0.035(4) -0.022(4)
C15 0.087(4) 0.074(4) 0.072(4) -0.020(3) -0.021(3) 0.011(3)
C16 0.069(3) 0.075(4) 0.044(3) -0.007(2) -0.012(2) 0.001(3)
C17 0.081(3) 0.096(4) 0.050(3) -0.009(3) 0.003(3) 0.005(3)
C18 0.057(3) 0.086(4) 0.048(3) -0.003(3) 0.017(2) -0.003(3)
C19 0.076(4) 0.095(4) 0.055(3) 0.000(3) 0.020(3) -0.004(3)
C20 0.085(4) 0.087(4) 0.075(4) -0.002(3) 0.032(3) -0.021(3)
C21 0.057(3) 0.101(5) 0.069(4) -0.007(3) 0.014(3) -0.014(3)
C22 0.040(3) 0.088(4) 0.071(3) 0.000(3) 0.015(2) 0.002(3)
C23 0.045(3) 0.078(4) 0.062(3) -0.007(3) 0.010(2) 0.001(3)
C24 0.044(3) 0.101(4) 0.088(4) 0.001(3) -0.001(3) 0.006(3)
C25 0.045(3) 0.082(4) 0.068(3) 0.006(3) -0.014(2) 0.009(3)
C26 0.047(3) 0.064(3) 0.048(3) 0.011(2) -0.018(2) -0.003(2)
C27 0.060(3) 0.064(3) 0.039(2) 0.007(2) -0.014(2) -0.007(2)
C28 0.071(3) 0.090(4) 0.059(3) 0.015(3) -0.015(3) -0.011(3)
C29 0.087(4) 0.072(4) 0.100(4) 0.022(3) -0.030(4) -0.010(4)
C30 0.071(4) 0.079(4) 0.102(4) -0.003(3) -0.025(3) 0.021(3)
C31 0.072(3) 0.085(3) 0.042(3) -0.008(2) 0.010(2) -0.019(3)
C32 0.055(3) 0.069(3) 0.049(3) -0.008(2) 0.014(2) 0.003(2)
C33 0.042(2) 0.072(3) 0.060(3) -0.009(3) 0.013(2) 0.007(2)
C34 0.047(3) 0.078(4) 0.069(3) -0.001(3) 0.010(2) 0.016(3)
C35 0.058(3) 0.109(5) 0.081(4) 0.006(4) 0.010(3) 0.021(3)
C36 0.094(4) 0.078(4) 0.097(5) -0.008(4) 0.039(4) 0.022(4)
C37 0.073(3) 0.090(4) 0.064(3) -0.012(3) 0.021(3) -0.001(3)
C38 0.043(3) 0.116(4) 0.077(4) 0.006(3) -0.006(2) 0.000(3)
C39 0.107(5) 0.093(6) 0.249(10) -0.038(6) 0.019(6) 0.003(5)
C40 0.142(6) 0.148(7) 0.121(6) -0.008(5) 0.039(5) 0.069(5)
C41 0.138(6) 0.072(5) 0.243(10) -0.014(5) -0.009(6) 0.002(4)
C42 0.079(4) 0.096(4) 0.071(4) 0.000(3) -0.013(3) -0.008(3)
C43 0.115(5) 0.071(4) 0.145(6) -0.007(4) -0.028(4) -0.008(4)
C44 0.072(4) 0.122(5) 0.088(4) -0.001(3) 0.008(3) -0.025(3)
S1 0.267(3) 0.0827(14) 0.1133(16) 0.0130(12) -0.0328(19) -0.015(2)
S2 0.166(2) 0.0917(15) 0.1470(19) -0.0049(14) -0.0395(16) -0.0015(15)
O9 0.288(9) 0.180(6) 0.189(7) -0.042(5) 0.081(6) -0.078(6)
O10 0.293(10) 0.198(8) 0.369(13) 0.120(8) -0.092(9) 0.081(7)
O11 0.36(2) 0.081(7) 0.216(13) 0.064(9) -0.146(14) -0.149(12)
O12 0.145(9) 0.167(11) 0.38(2) -0.026(12) -0.082(11) 0.022(8)
N1 0.027(6) 0.146(13) 0.202(15) 0.030(12) -0.012(8) -0.032(7)
O13 0.38(3) 0.143(17) 0.40(4) -0.19(2) -0.22(3) 0.17(2)
O14 0.055(8) 0.35(3) 0.221(17) 0.004(17) 0.034(9) 0.003(12)
N2 0.107(8) 0.117(8) 0.197(10) -0.086(8) -0.037(7) -0.013(6)
C45 0.367(16) 0.054(4) 0.110(7) -0.001(5) 0.072(8) 0.025(7)
F1 0.333(11) 0.354(12) 0.357(13) 0.224(10) 0.023(9) -0.077(10)
F2 0.542(13) 0.154(5) 0.111(4) -0.018(4) 0.065(6) -0.011(7)
F3 0.404(11) 0.182(6) 0.158(5) -0.012(4) -0.046(6) 0.134(7)
C46 0.176(9) 0.151(8) 0.120(7) -0.011(7) -0.058(6) -0.032(7)
F4 0.312(8) 0.170(5) 0.199(6) 0.085(5) -0.072(5) -0.082(5)
F5 0.245(7) 0.396(13) 0.365(13) 0.200(10) -0.189(9) -0.154(8)
F6 0.75(3) 0.364(13) 0.137(6) -0.075(7) 0.037(10) 0.202(15)

loop_
_atom_type_symbol
_atom_type_description
_atom_type_scat_dispersion_real
_atom_type_scat_dispersion_imag
_atom_type_scat_source
C C 0.0033 0.0016 'International Tables Vol C Tables 4.2.6.8 and 6.1.1.4'
H H 0.0000 0.0000 'International Tables Vol C Tables 4.2.6.8 and 6.1.1.4'
N N 0.0061 0.0033 'International Tables Vol C Tables 4.2.6.8 and 6.1.1.4'
O O 0.0106 0.0060 'International Tables Vol C Tables 4.2.6.8 and 6.1.1.4'
F F 0.0171 0.0103 'International Tables Vol C Tables 4.2.6.8 and 6.1.1.4'
S S 0.1246 0.1234 'International Tables Vol C Tables 4.2.6.8 and 6.1.1.4'
Cs Cs -0.3680 2.1192 'International Tables Vol C Tables 4.2.6.8 and 6.1.1.4'

loop_
_geom_angle_atom_site_label_1
_geom_angle_atom_site_label_2
_geom_angle_atom_site_label_3
_geom_angle
O1 Cs1 O5 151.72(9)
O1 Cs1 O4 152.54(10)
O5 Cs1 O4 53.74(11)
O1 Cs1 O2 52.84(9)
O5 Cs1 O2 154.19(11)
O4 Cs1 O2 100.62(11)
O1 Cs1 O6 105.56(7)
O5 Cs1 O6 52.61(9)
O4 Cs1 O6 101.76(10)
O2 Cs1 O6 150.38(9)
O1 Cs1 O3 104.11(11)
O5 Cs1 O3 104.17(12)
O4 Cs1 O3 52.65(12)
O2 Cs1 O3 52.56(12)
O6 Cs1 O3 134.28(10)
O1 Cs1 O9 92.02(16)
O5 Cs1 O9 94.10(16)
O4 Cs1 O9 70.08(17)
O2 Cs1 O9 71.42(14)
O6 Cs1 O9 135.05(12)
O3 Cs1 O9 76.94(14)
C26 O1 C1 110.8(3)
C26 O1 Cs1 132.7(2)
C1 O1 Cs1 116.5(3)
C2 O2 C3 113.4(5)
C2 O2 Cs1 97.5(3)
C3 O2 Cs1 112.5(4)
C5 O3 C4 114.0(6)
C5 O3 Cs1 110.2(4)
C4 O3 Cs1 115.8(4)
C6 O4 C7 111.7(6)
C6 O4 Cs1 117.6(4)
C7 O4 Cs1 118.8(4)
C9 O5 C8 115.5(5)
C9 O5 Cs1 100.0(3)
C8 O5 Cs1 115.2(4)
C11 O6 C10 111.6(3)
C11 O6 Cs1 133.0(2)
C10 O6 Cs1 115.4(3)
C23 O7 C39 116.9(4)
C33 O8 C42 117.3(3)
O1 C1 C2 111.0(4)
O1 C1 H1A 109.4
C2 C1 H1A 109.4
O1 C1 H1B 109.4
C2 C1 H1B 109.4
H1A C1 H1B 108.0
O2 C2 C1 109.7(5)
O2 C2 H2A 109.7
C1 C2 H2A 109.7
O2 C2 H2B 109.7
C1 C2 H2B 109.7
H2A C2 H2B 108.2
C4 C3 O2 109.6(6)
C4 C3 H3A 109.8
O2 C3 H3A 109.8
C4 C3 H3B 109.8
O2 C3 H3B 109.8
H3A C3 H3B 108.2
O3 C4 C3 113.8(7)
O3 C4 H4A 108.8
C3 C4 H4A 108.8
O3 C4 H4B 108.8
C3 C4 H4B 108.8
H4A C4 H4B 107.7
O3 C5 C6 109.7(7)
O3 C5 H5A 109.7
C6 C5 H5A 109.7
O3 C5 H5B 109.7
C6 C5 H5B 109.7
H5A C5 H5B 108.2
O4 C6 C5 111.9(6)
O4 C6 H6A 109.2
C5 C6 H6A 109.2
O4 C6 H6B 109.2
C5 C6 H6B 109.2
H6A C6 H6B 107.9
C8 C7 O4 110.1(6)
C8 C7 H7A 109.6
O4 C7 H7A 109.6
C8 C7 H7B 109.6
O4 C7 H7B 109.6
H7A C7 H7B 108.1
C7 C8 O5 114.2(6)
C7 C8 H8A 108.7
O5 C8 H8A 108.7
C7 C8 H8B 108.7
O5 C8 H8B 108.7
H8A C8 H8B 107.6
O5 C9 C10 109.3(5)
O5 C9 H9A 109.8
C10 C9 H9A 109.8
O5 C9 H9B 109.8
C10 C9 H9B 109.8
H9A C9 H9B 108.3
O6 C10 C9 109.6(4)
O6 C10 H10A 109.7
C9 C10 H10A 109.7
O6 C10 H10B 109.7
C9 C10 H10B 109.7
H10A C10 H10B 108.2
C12 C11 O6 119.0(4)
C12 C11 C16 121.5(4)
O6 C11 C16 119.6(4)
C11 C12 C13 118.4(5)
C11 C12 C38 121.7(5)
C13 C12 C38 119.8(5)
C14 C13 C12 120.5(5)
C14 C13 H13 119.7
C12 C13 H13 119.7
C15 C14 C13 119.6(5)
C15 C14 H14 120.2
C13 C14 H14 120.2
C14 C15 C16 122.6(5)
C14 C15 H15 118.7
C16 C15 H15 118.7
C15 C16 C11 117.3(5)
C15 C16 C17 121.9(5)
C11 C16 C17 120.8(5)
C16 C17 C18 116.6(4)
C16 C17 H17A 108.2
C18 C17 H17A 108.2
C16 C17 H17B 108.2
C18 C17 H17B 108.2
H17A C17 H17B 107.3
C19 C18 C23 118.5(5)
C19 C18 C17 118.5(5)
C23 C18 C17 123.0(5)
C20 C19 C18 121.3(5)
C20 C19 H19 119.3
C18 C19 H19 119.3
C19 C20 C21 119.7(5)
C19 C20 H20 120.2
C21 C20 H20 120.2
C20 C21 C22 121.5(5)
C20 C21 H21 119.2
C22 C21 H21 119.2
C21 C22 C23 117.4(5)
C21 C22 C24 119.8(5)
C23 C22 C24 122.7(5)
O7 C23 C18 121.2(5)
O7 C23 C22 117.6(5)
C18 C23 C22 121.1(5)
C22 C24 C25 116.5(4)
C22 C24 H24A 108.2
C25 C24 H24A 108.2
C22 C24 H24B 108.2
C25 C24 H24B 108.2
H24A C24 H24B 107.3
C26 C25 C30 117.8(5)
C26 C25 C24 121.1(5)
C30 C25 C24 121.1(5)
O1 C26 C25 119.4(4)
O1 C26 C27 118.9(4)
C25 C26 C27 121.7(4)
C28 C27 C26 117.7(4)
C28 C27 C31 120.9(4)
C26 C27 C31 121.4(4)
C29 C28 C27 121.9(5)
C29 C28 H28 119.1
C27 C28 H28 119.1
C28 C29 C30 119.7(5)
C28 C29 H29 120.1
C30 C29 H29 120.1
C29 C30 C25 120.9(5)
C29 C30 H30 119.6
C25 C30 H30 119.6
C27 C31 C32 116.8(3)
C27 C31 H31A 108.1
C32 C31 H31A 108.1
C27 C31 H31B 108.1
C32 C31 H31B 108.1
H31A C31 H31B 107.3
C37 C32 C33 117.0(4)
C37 C32 C31 118.1(4)
C33 C32 C31 124.9(4)
O8 C33 C34 117.0(4)
O8 C33 C32 121.0(4)
C34 C33 C32 122.0(4)
C35 C34 C33 117.7(5)
C35 C34 C38 119.8(5)
C33 C34 C38 122.5(5)
C36 C35 C34 121.3(5)
C36 C35 H35 119.3
C34 C35 H35 119.3
C35 C36 C37 120.1(5)
C35 C36 H36 119.9
C37 C36 H36 119.9
C36 C37 C32 121.6(5)
C36 C37 H37 119.2
C32 C37 H37 119.2
C34 C38 C12 117.0(4)
C34 C38 H38A 108.1
C12 C38 H38A 108.1
C34 C38 H38B 108.1
C12 C38 H38B 108.1
H38A C38 H38B 107.3
C40 C39 O7 119.4(6)
C40 C39 C41 118.8(7)
O7 C39 C41 104.5(6)
C40 C39 H39 104.1
O7 C39 H39 104.1
C41 C39 H39 104.1
C39 C40 H40A 109.5
C39 C40 H40B 109.5
H40A C40 H40B 109.5
C39 C40 H40C 109.5
H40A C40 H40C 109.5
H40B C40 H40C 109.5
C39 C41 H41A 109.5
C39 C41 H41B 109.5
H41A C41 H41B 109.5
C39 C41 H41C 109.5
H41A C41 H41C 109.5
H41B C41 H41C 109.5
O8 C42 C44 112.4(4)
O8 C42 C43 105.2(4)
C44 C42 C43 112.4(5)
O8 C42 H42 108.9
C44 C42 H42 108.9
C43 C42 H42 108.9
C42 C43 H43A 109.5
C42 C43 H43B 109.5
H43A C43 H43B 109.5
C42 C43 H43C 109.5
H43A C43 H43C 109.5
H43B C43 H43C 109.5
C42 C44 H44A 109.5
C42 C44 H44B 109.5
H44A C44 H44B 109.5
C42 C44 H44C 109.5
H44A C44 H44C 109.5
H44B C44 H44C 109.5
O10 S1 O9 112.6(5)
O10 S1 N1 94.2(7)
O9 S1 N1 143.1(7)
O10 S1 N2 136.1(7)
O9 S1 N2 90.2(5)
N1 S1 N2 53.3(7)
O10 S1 C45 106.6(6)
O9 S1 C45 98.5(6)
N1 S1 C45 97.3(7)
N2 S1 C45 106.2(5)
O11 S2 N2 137.4(7)
O11 S2 O13 47.7(15)
N2 S2 O13 125.9(12)
O11 S2 O14 74.1(11)
N2 S2 O14 105.9(11)
O13 S2 O14 119.8(17)
O11 S2 O12 115.9(11)
N2 S2 O12 55.5(6)
O13 S2 O12 75.1(13)
O14 S2 O12 161.1(10)
O11 S2 N1 111.5(11)
N2 S2 N1 53.7(6)
O13 S2 N1 153.1(15)
O14 S2 N1 52.2(9)
O12 S2 N1 109.1(7)
O11 S2 C46 118.0(6)
N2 S2 C46 104.6(6)
O13 S2 C46 100.4(13)
O14 S2 C46 93.2(8)
O12 S2 C46 95.4(7)
N1 S2 C46 105.5(6)
S1 O9 Cs1 164.9(4)
S1 N1 S2 120.4(8)
S2 N2 S1 131.6(8)
F3 C45 F2 111.5(11)
F3 C45 F1 97.0(8)
F2 C45 F1 100.4(9)
F3 C45 S1 121.1(7)
F2 C45 S1 115.1(6)
F1 C45 S1 107.7(9)
F6 C46 F4 107.1(11)
F6 C46 F5 101.7(9)
F4 C46 F5 105.0(9)
F6 C46 S2 109.9(9)
F4 C46 S2 121.6(6)
F5 C46 S2 109.7(8)

loop_
_geom_bond_atom_site_label_1
_geom_bond_atom_site_label_2
_geom_bond_distance
Cs1 O1 3.130(3)
Cs1 O5 3.152(4)
Cs1 O4 3.185(4)
Cs1 O2 3.206(4)
Cs1 O6 3.223(3)
Cs1 O3 3.279(4)
Cs1 O9 3.507(8)
O1 C26 1.389(5)
O1 C1 1.446(5)
O2 C2 1.401(7)
O2 C3 1.447(8)
O3 C5 1.395(8)
O3 C4 1.398(8)
O4 C6 1.368(7)
O4 C7 1.444(8)
O5 C9 1.394(7)
O5 C8 1.434(7)
O6 C11 1.397(5)
O6 C10 1.441(5)
O7 C23 1.360(6)
O7 C39 1.433(7)
O8 C33 1.385(5)
O8 C42 1.459(6)
C1 C2 1.471(7)
C1 H1A 0.9700
C1 H1B 0.9700
C2 H2A 0.9700
C2 H2B 0.9700
C3 C4 1.408(10)
C3 H3A 0.9700
C3 H3B 0.9700
C4 H4A 0.9700
C4 H4B 0.9700
C5 C6 1.447(9)
C5 H5A 0.9700
C5 H5B 0.9700
C6 H6A 0.9700
C6 H6B 0.9700
C7 C8 1.433(9)
C7 H7A 0.9700
C7 H7B 0.9700
C8 H8A 0.9700
C8 H8B 0.9700
C9 C10 1.496(7)
C9 H9A 0.9700
C9 H9B 0.9700
C10 H10A 0.9700
C10 H10B 0.9700
C11 C12 1.371(6)
C11 C16 1.401(6)
C12 C13 1.394(7)
C12 C38 1.524(6)
C13 C14 1.366(7)
C13 H13 0.9300
C14 C15 1.357(7)
C14 H14 0.9300
C15 C16 1.367(7)
C15 H15 0.9300
C16 C17 1.514(7)
C17 C18 1.526(6)
C17 H17A 0.9700
C17 H17B 0.9700
C18 C19 1.379(7)
C18 C23 1.392(7)
C19 C20 1.369(7)
C19 H19 0.9300
C20 C21 1.377(7)
C20 H20 0.9300
C21 C22 1.386(7)
C21 H21 0.9300
C22 C23 1.407(6)
C22 C24 1.498(7)
C24 C25 1.518(7)
C24 H24A 0.9700
C24 H24B 0.9700
C25 C26 1.390(6)
C25 C30 1.400(7)
C26 C27 1.391(6)
C27 C28 1.380(6)
C27 C31 1.515(6)
C28 C29 1.369(7)
C28 H28 0.9300
C29 C30 1.369(8)
C29 H29 0.9300
C30 H30 0.9300
C31 C32 1.515(6)
C31 H31A 0.9700
C31 H31B 0.9700
C32 C37 1.375(6)
C32 C33 1.402(6)
C33 C34 1.397(6)
C34 C35 1.372(7)
C34 C38 1.507(7)
C35 C36 1.365(8)
C35 H35 0.9300
C36 C37 1.372(7)
C36 H36 0.9300
C37 H37 0.9300
C38 H38A 0.9700
C38 H38B 0.9700
C39 C40 1.415(9)
C39 C41 1.527(10)
C39 H39 0.9800
C40 H40A 0.9600
C40 H40B 0.9600
C40 H40C 0.9600
C41 H41A 0.9600
C41 H41B 0.9600
C41 H41C 0.9600
C42 C44 1.508(7)
C42 C43 1.513(7)
C42 H42 0.9800
C43 H43A 0.9600
C43 H43B 0.9600
C43 H43C 0.9600
C44 H44A 0.9600
C44 H44B 0.9600
C44 H44C 0.9600
S1 O10 1.337(8)
S1 O9 1.484(8)
S1 N1 1.517(15)
S1 N2 1.610(10)
S1 C45 1.752(9)
S2 O11 1.255(8)
S2 N2 1.412(8)
S2 O13 1.430(15)
S2 O14 1.527(12)
S2 O12 1.602(12)
S2 N1 1.660(18)
S2 C46 1.751(9)
C45 F3 1.185(9)
C45 F2 1.215(8)
C45 F1 1.350(11)
C46 F6 1.210(9)
C46 F4 1.210(9)
C46 F5 1.252(9)

loop_
_geom_torsion_atom_site_label_1
_geom_torsion_atom_site_label_2
_geom_torsion_atom_site_label_3
_geom_torsion_atom_site_label_4
_geom_torsion
O5 Cs1 O1 C26 -38.9(4)
O4 Cs1 O1 C26 170.8(3)
O2 Cs1 O1 C26 153.9(3)
O6 Cs1 O1 C26 -3.2(3)
O3 Cs1 O1 C26 141.6(3)
O9 Cs1 O1 C26 -141.4(3)
O5 Cs1 O1 C1 143.8(3)
O4 Cs1 O1 C1 -6.5(4)
O2 Cs1 O1 C1 -23.4(3)
O6 Cs1 O1 C1 179.5(3)
O3 Cs1 O1 C1 -35.7(3)
O9 Cs1 O1 C1 41.3(3)
O1 Cs1 O2 C2 48.2(3)
O5 Cs1 O2 C2 -117.9(4)
O4 Cs1 O2 C2 -123.9(3)
O6 Cs1 O2 C2 97.5(4)
O3 Cs1 O2 C2 -146.9(4)
O9 Cs1 O2 C2 -59.3(3)
O1 Cs1 O2 C3 167.5(5)
O5 Cs1 O2 C3 1.4(6)
O4 Cs1 O2 C3 -4.7(5)
O6 Cs1 O2 C3 -143.2(4)
O3 Cs1 O2 C3 -27.6(4)
O9 Cs1 O2 C3 59.9(5)
O1 Cs1 O3 C5 139.0(5)
O5 Cs1 O3 C5 -40.8(5)
O4 Cs1 O3 C5 -24.6(5)
O2 Cs1 O3 C5 126.6(5)
O6 Cs1 O3 C5 -91.9(5)
O9 Cs1 O3 C5 50.2(5)
O1 Cs1 O3 C4 7.7(6)
O5 Cs1 O3 C4 -172.1(6)
O4 Cs1 O3 C4 -155.8(6)
O2 Cs1 O3 C4 -4.6(6)
O6 Cs1 O3 C4 136.9(6)
O9 Cs1 O3 C4 -81.1(6)
O1 Cs1 O4 C6 -47.1(6)
O5 Cs1 O4 C6 149.8(5)
O2 Cs1 O4 C6 -33.4(5)
O6 Cs1 O4 C6 127.0(5)
O3 Cs1 O4 C6 -10.5(5)
O9 Cs1 O4 C6 -99.1(5)
O1 Cs1 O4 C7 173.1(4)
O5 Cs1 O4 C7 10.0(5)
O2 Cs1 O4 C7 -173.3(5)
O6 Cs1 O4 C7 -12.8(5)
O3 Cs1 O4 C7 -150.4(5)
O9 Cs1 O4 C7 121.1(5)
O1 Cs1 O5 C9 92.5(4)
O4 Cs1 O5 C9 -104.0(4)
O2 Cs1 O5 C9 -111.4(4)
O6 Cs1 O5 C9 47.5(3)
O3 Cs1 O5 C9 -88.0(3)
O9 Cs1 O5 C9 -165.5(3)
O1 Cs1 O5 C8 -143.0(4)
O4 Cs1 O5 C8 20.5(4)
O2 Cs1 O5 C8 13.2(6)
O6 Cs1 O5 C8 172.0(5)
O3 Cs1 O5 C8 36.5(5)
O9 Cs1 O5 C8 -41.0(5)
O1 Cs1 O6 C11 0.4(3)
O5 Cs1 O6 C11 160.1(4)
O4 Cs1 O6 C11 -176.8(3)
O2 Cs1 O6 C11 -38.4(4)
O3 Cs1 O6 C11 -128.3(3)
O9 Cs1 O6 C11 109.7(4)
O1 Cs1 O6 C10 -179.9(3)
O5 Cs1 O6 C10 -20.2(3)
O4 Cs1 O6 C10 2.9(3)
O2 Cs1 O6 C10 141.3(3)
O3 Cs1 O6 C10 51.4(4)
O9 Cs1 O6 C10 -70.6(4)
C26 O1 C1 C2 178.0(4)
Cs1 O1 C1 C2 -4.1(6)
C3 O2 C2 C1 160.9(5)
Cs1 O2 C2 C1 -80.5(4)
O1 C1 C2 O2 62.1(6)
C2 O2 C3 C4 171.1(6)
Cs1 O2 C3 C4 61.7(8)
C5 O3 C4 C3 -91.1(8)
Cs1 O3 C4 C3 38.4(10)
O2 C3 C4 O3 -68.6(10)
C4 O3 C5 C6 -169.1(7)
Cs1 O3 C5 C6 58.6(7)
C7 O4 C6 C5 -172.5(7)
Cs1 O4 C6 C5 45.0(8)
O3 C5 C6 O4 -72.5(8)
C6 O4 C7 C8 178.8(6)
Cs1 O4 C7 C8 -39.2(8)
O4 C7 C8 O5 61.7(9)
C9 O5 C8 C7 62.8(8)
Cs1 O5 C8 C7 -53.1(8)
C8 O5 C9 C10 153.1(5)
Cs1 O5 C9 C10 -82.6(4)
C11 O6 C10 C9 171.1(4)
Cs1 O6 C10 C9 -8.6(6)
O5 C9 C10 O6 64.3(6)
C10 O6 C11 C12 -88.1(5)
Cs1 O6 C11 C12 91.6(4)
C10 O6 C11 C16 90.9(5)
Cs1 O6 C11 C16 -89.4(4)
O6 C11 C12 C13 175.4(4)
C16 C11 C12 C13 -3.6(6)
O6 C11 C12 C38 -5.2(6)
C16 C11 C12 C38 175.9(4)
C11 C12 C13 C14 0.9(7)
C38 C12 C13 C14 -178.6(4)
C12 C13 C14 C15 1.9(7)
C13 C14 C15 C16 -1.9(8)
C14 C15 C16 C11 -0.7(7)
C14 C15 C16 C17 -179.9(4)
C12 C11 C16 C15 3.6(6)
O6 C11 C16 C15 -175.4(4)
C12 C11 C16 C17 -177.2(4)
O6 C11 C16 C17 3.8(6)
C15 C16 C17 C18 -117.1(5)
C11 C16 C17 C18 63.7(6)
C16 C17 C18 C19 -128.9(5)
C16 C17 C18 C23 51.4(6)
C23 C18 C19 C20 -0.5(6)
C17 C18 C19 C20 179.8(4)
C18 C19 C20 C21 -3.8(7)
C19 C20 C21 C22 2.6(7)
C20 C21 C22 C23 2.7(6)
C20 C21 C22 C24 -180.0(4)
C39 O7 C23 C18 79.3(6)
C39 O7 C23 C22 -103.9(6)
C19 C18 C23 O7 -177.3(4)
C17 C18 C23 O7 2.4(6)
C19 C18 C23 C22 6.1(6)
C17 C18 C23 C22 -174.3(4)
C21 C22 C23 O7 176.1(4)
C24 C22 C23 O7 -1.1(6)
C21 C22 C23 C18 -7.1(6)
C24 C22 C23 C18 175.7(4)
C21 C22 C24 C25 127.3(5)
C23 C22 C24 C25 -55.6(6)
C22 C24 C25 C26 -60.9(6)
C22 C24 C25 C30 119.8(5)
C1 O1 C26 C25 -90.0(5)
Cs1 O1 C26 C25 92.6(4)
C1 O1 C26 C27 90.3(4)
Cs1 O1 C26 C27 -87.1(4)
C30 C25 C26 O1 174.2(4)
C24 C25 C26 O1 -5.1(6)
C30 C25 C26 C27 -6.1(6)
C24 C25 C26 C27 174.6(4)
O1 C26 C27 C28 -172.9(4)
C25 C26 C27 C28 7.5(6)
O1 C26 C27 C31 5.0(6)
C25 C26 C27 C31 -174.6(4)
C26 C27 C28 C29 -3.4(7)
C31 C27 C28 C29 178.7(4)
C27 C28 C29 C30 -1.9(8)
C28 C29 C30 C25 3.3(8)
C26 C25 C30 C29 0.6(7)
C24 C25 C30 C29 179.9(5)
C28 C27 C31 C32 -116.5(5)
C26 C27 C31 C32 65.7(5)
C27 C31 C32 C37 -132.0(4)
C27 C31 C32 C33 48.5(6)
C42 O8 C33 C34 -107.8(4)
C42 O8 C33 C32 74.5(5)
C37 C32 C33 O8 -178.1(4)
C31 C32 C33 O8 1.4(6)
C37 C32 C33 C34 4.3(6)
C31 C32 C33 C34 -176.2(4)
O8 C33 C34 C35 177.1(4)
C32 C33 C34 C35 -5.2(6)
O8 C33 C34 C38 -1.8(6)
C32 C33 C34 C38 175.9(4)
C33 C34 C35 C36 1.8(7)
C38 C34 C35 C36 -179.2(4)
C34 C35 C36 C37 2.3(8)
C35 C36 C37 C32 -3.2(7)
C33 C32 C37 C36 0.0(6)
C31 C32 C37 C36 -179.5(4)
C35 C34 C38 C12 129.5(5)
C33 C34 C38 C12 -51.6(6)
C11 C12 C38 C34 -59.8(6)
C13 C12 C38 C34 119.7(5)
C23 O7 C39 C40 46.9(10)
C23 O7 C39 C41 -177.4(5)
C33 O8 C42 C44 61.4(5)
C33 O8 C42 C43 -175.9(4)
O10 S1 O9 Cs1 -5.8(19)
N1 S1 O9 Cs1 -139.2(16)
N2 S1 O9 Cs1 -147.3(17)
C45 S1 O9 Cs1 106.3(17)
O1 Cs1 O9 S1 48.8(17)
O5 Cs1 O9 S1 -103.5(17)
O4 Cs1 O9 S1 -152.5(17)
O2 Cs1 O9 S1 98.3(17)
O6 Cs1 O9 S1 -65.7(18)
O3 Cs1 O9 S1 152.9(17)
O10 S1 N1 S2 -141.1(10)
O9 S1 N1 S2 -3.4(17)
N2 S1 N1 S2 6.7(7)
C45 S1 N1 S2 111.5(10)
O11 S2 N1 S1 -141.5(11)
N2 S2 N1 S1 -7.6(8)
O13 S2 N1 S1 -107(3)
O14 S2 N1 S1 171.1(16)
O12 S2 N1 S1 -12.2(12)
C46 S2 N1 S1 89.3(10)
O11 S2 N2 S1 91(2)
O13 S2 N2 S1 155(2)
O14 S2 N2 S1 7.2(14)
O12 S2 N2 S1 -176.9(16)
N1 S2 N2 S1 8.3(9)
C46 S2 N2 S1 -90.4(11)
O10 S1 N2 S2 40.9(16)
O9 S1 N2 S2 164.9(11)
N1 S1 N2 S2 -9.1(10)
C45 S1 N2 S2 -96.2(12)
O10 S1 C45 F3 -175.5(12)
O9 S1 C45 F3 67.7(12)
N1 S1 C45 F3 -78.9(13)
N2 S1 C45 F3 -25.1(13)
O10 S1 C45 F2 45.4(12)
O9 S1 C45 F2 -71.4(10)
N1 S1 C45 F2 142.0(11)
N2 S1 C45 F2 -164.1(10)
O10 S1 C45 F1 -65.6(9)
O9 S1 C45 F1 177.6(8)
N1 S1 C45 F1 31.0(10)
N2 S1 C45 F1 84.8(9)
O11 S2 C46 F6 67.8(17)
N2 S2 C46 F6 -111.1(11)
O13 S2 C46 F6 20.5(18)
O14 S2 C46 F6 141.5(14)
O12 S2 C46 F6 -55.4(12)
N1 S2 C46 F6 -166.9(11)
O11 S2 C46 F4 -166.1(15)
N2 S2 C46 F4 14.9(12)
O13 S2 C46 F4 146.5(17)
O14 S2 C46 F4 -92.4(14)
O12 S2 C46 F4 70.7(11)
N1 S2 C46 F4 -40.8(12)
O11 S2 C46 F5 -43.3(16)
N2 S2 C46 F5 137.8(10)
O13 S2 C46 F5 -90.6(17)
O14 S2 C46 F5 30.5(13)
O12 S2 C46 F5 -166.5(10)
N1 S2 C46 F5 82.0(10)
